data_2012818
loop_
_publ_author_name
'Wardell, James L.'
'Wardell, Solange M. S. V.'
'Skakle, Janet M. S.'
'Low, John N.'
'Glidewell, Christopher'

_publ_section_title
;
 <i>N</i>-(2-Iodobenzylidene)-3-nitroaniline: sheets formed by a
 combination of C---H&#x00B7;&#x00B7;&#x00B7;O hydrogen bonds and two
 aromatic \p--\p-stacking interactions
;
_journal_issue 7
_journal_name_full 'Acta Crystallographica Section C'
_journal_page_first o428
_journal_page_last o430
_journal_paper_doi 10.1107/S0108270102008624
_journal_volume 58
_journal_year 2002
_chemical_formula_moiety 'C13 H9 I N2 O2'
_chemical_formula_sum 'C13 H9 I N2 O2'
_chemical_formula_weight 352.12
_chemical_melting_point 346
_chemical_name_systematic
;
N-(2-Iodobenzylidene)-3-nitroaniline
;
_space_group_IT_number 2
_symmetry_cell_setting triclinic
_symmetry_space_group_name_Hall '-P 1'
_symmetry_space_group_name_H-M 'P -1'
_atom_sites_solution_hydrogens geom
_atom_sites_solution_primary direct
_atom_sites_solution_secondary difmap
_cell_angle_alpha 82.2570(9)
_cell_angle_beta 71.5605(8)
_cell_angle_gamma 62.7543(10)
_cell_formula_units_Z 2
_cell_length_a 7.7405(2)
_cell_length_b 8.3297(2)
_cell_length_c 11.3317(3)
_cell_measurement_reflns_used 2720
_cell_measurement_temperature 120(2)
_cell_measurement_theta_max 27.5
_cell_measurement_theta_min 3.1
_cell_volume 616.17(3)
_computing_cell_refinement 'DENZO-SMN (Otwinowski & Minor, 1997)'
_computing_data_collection 'KappaCCD Server Software (Nonius, 1997)'
_computing_data_reduction DENZO-SMN
_computing_molecular_graphics 'PLATON (Spek, 2002)'
_computing_publication_material 'SHELXL97 and PRPKAPPA (Ferguson, 1999)'
_computing_structure_refinement 'SHELXL97 (Sheldrick, 1997)'
_computing_structure_solution 'SHELXS97 (Sheldrick, 1997)'
_diffrn_ambient_temperature 120(2)
_diffrn_measured_fraction_theta_full 0.966
_diffrn_measured_fraction_theta_max 0.966
_diffrn_measurement_device_type 'Nonius KappaCCD'
_diffrn_measurement_method '\f scans, and \w scans with \k offsets'
_diffrn_radiation_monochromator graphite
_diffrn_radiation_source 'fine-focus sealed X-ray tube'
_diffrn_radiation_type 'Mo K\a'
_diffrn_radiation_wavelength 0.71073
_diffrn_reflns_av_R_equivalents 0.064
_diffrn_reflns_av_sigmaI/netI 0.049
_diffrn_reflns_limit_h_max 10
_diffrn_reflns_limit_h_min -10
_diffrn_reflns_limit_k_max 10
_diffrn_reflns_limit_k_min -10
_diffrn_reflns_limit_l_max 14
_diffrn_reflns_limit_l_min -14
_diffrn_reflns_number 8201
_diffrn_reflns_theta_full 27.51
_diffrn_reflns_theta_max 27.5
_diffrn_reflns_theta_min 3.1
_diffrn_standards_decay_% negligible
_exptl_absorpt_coefficient_mu 2.593
_exptl_absorpt_correction_T_max 0.926
_exptl_absorpt_correction_T_min 0.464
_exptl_absorpt_correction_type multi-scan
_exptl_absorpt_process_details '(DENZO-SMN; Otwinowski & Minor, 1997)'
_exptl_crystal_colour 'pale yellow'
_exptl_crystal_density_diffrn 1.898
_exptl_crystal_density_meas ?
_exptl_crystal_density_method 'not measured'
_exptl_crystal_description plate
_exptl_crystal_F_000 340
_exptl_crystal_size_max 0.35
_exptl_crystal_size_mid 0.15
_exptl_crystal_size_min 0.03
_refine_diff_density_max 0.80
_refine_diff_density_min -1.60
_refine_ls_extinction_method none
_refine_ls_goodness_of_fit_ref 1.069
_refine_ls_hydrogen_treatment constr
_refine_ls_matrix_type full
_refine_ls_number_parameters 163
_refine_ls_number_reflns 2720
_refine_ls_number_restraints 0
_refine_ls_restrained_S_all 1.069
_refine_ls_R_factor_all 0.030
_refine_ls_R_factor_gt 0.028
_refine_ls_shift/su_max <0.001
_refine_ls_shift/su_mean 0.000
_refine_ls_structure_factor_coef Fsqd
_refine_ls_weighting_details 'w = 1/[\s^2^(Fo^2^)+(0.0278P)^2^+0.3610P] where P=(Fo^2^+2Fc^2^)/3'
_refine_ls_weighting_scheme calc
_refine_ls_wR_factor_gt 0.067
_refine_ls_wR_factor_ref 0.068
_reflns_number_gt 2596
_reflns_number_total 2720
_reflns_threshold_expression I>2\s(I)
_cod_data_source_file gg1119.cif
_cod_data_source_block I
_cod_depositor_comments
;
The following automatic conversions were performed:

'_exptl_crystal_density_meas' value 'not measured' was changed to '?'
- the value is perceived as not measured.

Automatic conversion script
Id: cif_fix_values 3008 2015-01-20 13:52:24Z robertas 
;
_cod_original_sg_symbol_H-M P-1
_cod_database_code 2012818
_cod_database_fobs_code 2012818

loop_
_symmetry_equiv_pos_as_xyz
'x, y, z'
'-x, -y, -z'

loop_
_atom_site_label
_atom_site_fract_x
_atom_site_fract_y
_atom_site_fract_z
_atom_site_U_iso_or_equiv
_atom_site_adp_type
_atom_site_calc_flag
_atom_site_refinement_flags
_atom_site_occupancy
_atom_site_disorder_assembly
_atom_site_disorder_group
_atom_site_type_symbol
C1 0.7422(3) 0.0695(3) 0.3077(2) 0.0164(5) Uani d . 1 . . C
N1 0.7310(3) 0.1564(3) 0.1922(2) 0.0183(4) Uani d . 1 . . N
C2 0.7499(4) -0.1018(3) 0.3290(2) 0.0165(5) Uani d . 1 . . C
C3 0.7636(4) -0.1796(3) 0.4437(2) 0.0172(5) Uani d . 1 . . C
N3 0.7716(3) -0.3600(3) 0.4652(2) 0.0225(5) Uani d . 1 . . N
O31 0.7780(4) -0.4380(3) 0.3785(2) 0.0371(5) Uani d . 1 . . O
O32 0.7710(3) -0.4248(3) 0.5691(2) 0.0322(5) Uani d . 1 . . O
C4 0.7705(4) -0.0952(4) 0.5378(2) 0.0214(5) Uani d . 1 . . C
C5 0.7635(4) 0.0749(4) 0.5149(3) 0.0235(6) Uani d . 1 . . C
C6 0.7519(4) 0.1560(4) 0.4008(3) 0.0201(5) Uani d . 1 . . C
C11 0.5803(4) 0.2370(3) 0.0246(2) 0.0163(5) Uani d . 1 . . C
C12 0.4086(4) 0.2768(3) -0.0131(2) 0.0153(5) Uani d . 1 . . C
I12 0.15723(2) 0.23901(2) 0.102073(14) 0.02085(8) Uani d . 1 . . I
C13 0.3940(4) 0.3507(3) -0.1292(2) 0.0185(5) Uani d . 1 . . C
C14 0.5492(4) 0.3842(4) -0.2092(3) 0.0201(5) Uani d . 1 . . C
C15 0.7211(4) 0.3454(3) -0.1738(3) 0.0205(5) Uani d . 1 . . C
C16 0.7343(4) 0.2734(3) -0.0579(3) 0.0196(5) Uani d . 1 . . C
C17 0.6006(4) 0.1579(3) 0.1460(2) 0.0168(5) Uani d . 1 . . C
H2 0.7458 -0.1640 0.2662 0.020 Uiso calc R 1 . . H
H4 0.7798 -0.1519 0.6156 0.026 Uiso calc R 1 . . H
H5 0.7666 0.1367 0.5782 0.028 Uiso calc R 1 . . H
H6 0.7505 0.2715 0.3860 0.024 Uiso calc R 1 . . H
H13 0.2767 0.3780 -0.1534 0.022 Uiso calc R 1 . . H
H14 0.5393 0.4339 -0.2887 0.024 Uiso calc R 1 . . H
H15 0.8285 0.3684 -0.2289 0.025 Uiso calc R 1 . . H
H16 0.8513 0.2482 -0.0341 0.023 Uiso calc R 1 . . H
H17 0.5131 0.1058 0.1918 0.020 Uiso calc R 1 . . H

loop_
_atom_site_aniso_label
_atom_site_aniso_U_11
_atom_site_aniso_U_22
_atom_site_aniso_U_33
_atom_site_aniso_U_12
_atom_site_aniso_U_13
_atom_site_aniso_U_23
C1 0.0097(10) 0.0194(12) 0.0192(12) -0.0061(9) -0.0044(9) 0.0025(9)
N1 0.0185(10) 0.0161(11) 0.0204(11) -0.0074(8) -0.0073(9) 0.0038(8)
C2 0.0144(11) 0.0187(12) 0.0176(12) -0.0071(9) -0.0068(9) 0.0007(10)
C3 0.0117(11) 0.0199(12) 0.0205(13) -0.0080(9) -0.0045(9) 0.0022(10)
N3 0.0178(10) 0.0233(12) 0.0257(12) -0.0092(9) -0.0090(9) 0.0093(10)
O31 0.0610(15) 0.0246(11) 0.0399(13) -0.0245(10) -0.0278(12) 0.0093(10)
O32 0.0323(11) 0.0358(12) 0.0282(11) -0.0182(9) -0.0104(9) 0.0176(9)
C4 0.0148(11) 0.0306(14) 0.0165(12) -0.0081(10) -0.0059(10) 0.0031(10)
C5 0.0180(12) 0.0295(15) 0.0226(14) -0.0077(11) -0.0071(11) -0.0058(11)
C6 0.0153(12) 0.0203(13) 0.0268(14) -0.0076(10) -0.0079(11) -0.0031(11)
C11 0.0151(11) 0.0127(12) 0.0196(13) -0.0046(9) -0.0056(10) -0.0007(9)
C12 0.0138(11) 0.0138(12) 0.0174(12) -0.0053(9) -0.0041(9) -0.0003(9)
I12 0.01522(11) 0.02461(13) 0.02394(13) -0.01003(8) -0.00601(8) 0.00203(8)
C13 0.0193(12) 0.0161(12) 0.0208(13) -0.0052(10) -0.0098(10) -0.0015(10)
C14 0.0233(13) 0.0183(13) 0.0158(12) -0.0067(10) -0.0060(10) 0.0007(10)
C15 0.0187(12) 0.0202(13) 0.0200(13) -0.0083(10) -0.0028(10) 0.0004(10)
C16 0.0159(11) 0.0201(13) 0.0227(13) -0.0079(10) -0.0065(10) 0.0025(10)
C17 0.0153(11) 0.0142(12) 0.0193(12) -0.0056(9) -0.0049(9) 0.0014(9)

loop_
_atom_type_symbol
_atom_type_description
_atom_type_scat_dispersion_real
_atom_type_scat_dispersion_imag
_atom_type_scat_source
C C 0.0033 0.0016 'International Tables Vol C Tables 4.2.6.8 and 6.1.1.4'
H H 0.0000 0.0000 'International Tables Vol C Tables 4.2.6.8 and 6.1.1.4'
I I -0.4742 1.8119 'International Tables Vol C Tables 4.2.6.8 and 6.1.1.4'
N N 0.0061 0.0033 'International Tables Vol C Tables 4.2.6.8 and 6.1.1.4'
O O 0.0106 0.0060 'International Tables Vol C Tables 4.2.6.8 and 6.1.1.4'

loop_
_geom_angle_atom_site_label_1
_geom_angle_atom_site_label_2
_geom_angle_atom_site_label_3
_geom_angle
_geom_angle_publ_flag
C2 C1 C6 119.4(2) no
C2 C1 N1 121.6(2) no
C6 C1 N1 119.0(2) no
C17 N1 C1 117.4(2) no
C3 C2 C1 118.4(2) no
C3 C2 H2 120.8 no
C1 C2 H2 120.8 no
C4 C3 C2 123.0(2) no
C4 C3 N3 118.9(2) no
C2 C3 N3 118.0(2) no
O31 N3 O32 123.5(2) no
O31 N3 C3 118.3(2) no
O32 N3 C3 118.2(2) no
C3 C4 C5 117.8(2) no
C3 C4 H4 121.1 no
C5 C4 H4 121.1 no
C4 C5 C6 120.8(2) no
C4 C5 H5 119.6 no
C6 C5 H5 119.6 no
C5 C6 C1 120.6(3) no
C5 C6 H6 119.7 no
C1 C6 H6 119.7 no
C16 C11 C12 117.9(2) no
C12 C11 C17 122.0(2) y
C16 C11 C17 120.2(2) y
C11 C12 I12 122.97(18) y
C13 C12 I12 116.26(17) y
C13 C12 C11 120.7(2) no
C14 C13 C12 120.1(2) no
C14 C13 H13 120.0 no
C12 C13 H13 120.0 no
C13 C14 C15 120.1(2) no
C13 C14 H14 119.9 no
C15 C14 H14 119.9 no
C16 C15 C14 119.6(2) no
C16 C15 H15 120.2 no
C14 C15 H15 120.2 no
C15 C16 C11 121.6(2) no
C15 C16 H16 119.2 no
C11 C16 H16 119.2 no
N1 C17 C11 122.4(2) no
N1 C17 H17 118.8 no
C11 C17 H17 118.8 no

loop_
_geom_bond_atom_site_label_1
_geom_bond_atom_site_label_2
_geom_bond_site_symmetry_2
_geom_bond_distance
_geom_bond_publ_flag
C1 C2 . 1.392(4) no
C1 C6 . 1.394(4) no
C1 N1 . 1.415(3) no
N1 C17 . 1.270(3) no
C2 C3 . 1.385(4) no
C2 H2 . 0.9500 no
C3 C4 . 1.381(4) no
C3 N3 . 1.466(3) no
N3 O31 . 1.224(3) no
N3 O32 . 1.227(3) no
C4 C5 . 1.384(4) no
C4 H4 . 0.9500 no
C5 C6 . 1.385(4) no
C5 H5 . 0.9500 no
C6 H6 . 0.9500 no
C11 C16 . 1.392(4) no
C11 C12 . 1.406(3) no
C11 C17 . 1.467(4) no
C12 C13 . 1.391(4) no
C12 I12 . 2.105(2) no
C13 C14 . 1.376(4) no
C13 H13 . 0.9500 no
C14 C15 . 1.394(4) no
C14 H14 . 0.9500 no
C15 C16 . 1.382(4) no
C15 H15 . 0.9500 no
C16 H16 . 0.9500 no
C17 H17 . 0.9500 no

loop_
_geom_hbond_atom_site_label_D
_geom_hbond_atom_site_label_H
_geom_hbond_atom_site_label_A
_geom_hbond_site_symmetry_A
_geom_hbond_distance_DH
_geom_hbond_distance_HA
_geom_hbond_distance_DA
_geom_hbond_angle_DHA
_geom_hbond_publ_flag
C6 H6 O31 1_565 0.95 2.51 3.450(4) 169 y
C17 H17 I12 . 0.95 2.92 3.369(2) 110 y

loop_
_geom_torsion_atom_site_label_1
_geom_torsion_atom_site_label_2
_geom_torsion_atom_site_label_3
_geom_torsion_atom_site_label_4
_geom_torsion
_geom_torsion_publ_flag
C1 N1 C17 C11 -177.4(2) y
N1 C17 C11 C12 -164.7(2) y
C17 N1 C1 C2 47.9(4) y
C2 C3 N3 O31 4.3(4) y
